data_4065408
loop_
_publ_author_name
'Tsurugi, Hayato'
'Qiu, Zaozao'
'Yamamoto, Koji'
'Arteaga-M\"uller, Rocio'
'Mashima, Kazushi'
'Xie, Zuowei'

_publ_section_title
;
 Synthesis and Reaction of Neutral and Cationic Alkyltantalum Complexes
 with a Linked Cyclopentadienyl-Carboranyl Ligand
;
_journal_issue 21
_journal_name_full Organometallics
_journal_page_first 5960
_journal_paper_doi 10.1021/om200773m
_journal_volume 30
_journal_year 2011
_chemical_formula_moiety 'C13 H29 B10 Ta, C7 H8'
_chemical_formula_sum 'C20 H37 B10 Ta'
_chemical_formula_weight 566.56
_space_group_IT_number 14
_symmetry_cell_setting monoclinic
_symmetry_Int_Tables_number 14
_symmetry_space_group_name_Hall '-P 2yn'
_symmetry_space_group_name_H-M 'P 1 21/n 1'
_atom_sites_solution_hydrogens geom
_atom_sites_solution_primary direct
_atom_sites_solution_secondary difmap
_cell_angle_alpha 90.0000
_cell_angle_beta 92.3848(16)
_cell_angle_gamma 90.0000
_cell_formula_units_Z 4
_cell_length_a 10.1236(4)
_cell_length_b 19.5596(9)
_cell_length_c 12.1677(5)
_cell_measurement_reflns_used 33079
_cell_measurement_temperature 113
_cell_measurement_theta_max 30.45
_cell_measurement_theta_min 3.31
_cell_volume 2407.28(18)
_computing_cell_refinement 'RAPID AUTO'
_computing_data_collection 'RAPID AUTO (Rigaku, ????)'
_computing_data_reduction 'RAPID AUTO'
_computing_molecular_graphics 'CrystalStructure 4.0'
_computing_publication_material 'CrystalStructure 4.0 (Rigaku, 2010)'
_computing_structure_refinement 'SHELXL97 (Sheldrick, 2008)'
_computing_structure_solution 'SIR92 (Altomare, et al., 1994)'
_diffrn_ambient_temperature 113
_diffrn_detector_area_resol_mean 10.000
_diffrn_measured_fraction_theta_full 0.998
_diffrn_measured_fraction_theta_max 0.998
_diffrn_measurement_device_type 'Rigaku R-AXIS RAPID'
_diffrn_measurement_method \w
_diffrn_radiation_type 'Mo K\a'
_diffrn_radiation_wavelength 0.71075
_diffrn_reflns_av_R_equivalents 0.0713
_diffrn_reflns_limit_h_max 14
_diffrn_reflns_limit_h_min -14
_diffrn_reflns_limit_k_max 27
_diffrn_reflns_limit_k_min -27
_diffrn_reflns_limit_l_max 17
_diffrn_reflns_limit_l_min -17
_diffrn_reflns_number 47899
_diffrn_reflns_theta_full 30.45
_diffrn_reflns_theta_max 30.45
_diffrn_standards_number 0
_exptl_absorpt_coefficient_mu 4.566
_exptl_absorpt_correction_T_max 0.796
_exptl_absorpt_correction_T_min 0.382
_exptl_absorpt_correction_type numerical
_exptl_absorpt_process_details 'NUMABS (Rigaku, 1999)'
_exptl_crystal_colour colorless
_exptl_crystal_density_diffrn 1.563
_exptl_crystal_density_method 'not measured'
_exptl_crystal_description platelet
_exptl_crystal_F_000 1120.00
_exptl_crystal_size_max 0.300
_exptl_crystal_size_mid 0.250
_exptl_crystal_size_min 0.050
_refine_diff_density_max 1.944
_refine_diff_density_min -1.543
_refine_diff_density_rms 0.142
_refine_ls_extinction_method none
_refine_ls_goodness_of_fit_ref 0.841
_refine_ls_hydrogen_treatment constr
_refine_ls_matrix_type full
_refine_ls_number_parameters 280
_refine_ls_number_reflns 7297
_refine_ls_number_restraints 0
_refine_ls_restrained_S_all 0.841
_refine_ls_R_factor_all 0.0337
_refine_ls_R_factor_gt 0.0276
_refine_ls_shift/su_max 0.000
_refine_ls_shift/su_mean 0.000
_refine_ls_structure_factor_coef Fsqd
_refine_ls_weighting_details 'calc w=1/[\s^2^(Fo^2^)+(0.0442P)^2^+7.7228P] where P=(Fo^2^+2Fc^2^)/3'
_refine_ls_weighting_scheme calc
_refine_ls_wR_factor_gt 0.0685
_refine_ls_wR_factor_ref 0.0739
_reflns_number_gt 6398
_reflns_number_total 7297
_reflns_threshold_expression F^2^>2.0\s(F^2^)
_cod_data_source_file om200773m_si_002.cif
_cod_data_source_block 1
_cod_database_code 4065408

loop_
_symmetry_equiv_pos_site_id
_symmetry_equiv_pos_as_xyz
1 +X,+Y,+Z
2 1/2-X,1/2+Y,1/2-Z
3 -X,-Y,-Z
4 1/2+X,1/2-Y,1/2+Z

loop_
_atom_site_label
_atom_site_type_symbol
_atom_site_fract_x
_atom_site_fract_y
_atom_site_fract_z
_atom_site_U_iso_or_equiv
_atom_site_adp_type
_atom_site_occupancy
_atom_site_symmetry_multiplicity
_atom_site_calc_flag
_atom_site_refinement_flags
Ta1 Ta 0.091484(10) 0.099146(5) 0.350935(8) 0.01417(4) Uani 1.0 4 d .
C1 C 0.0991(3) 0.20137(13) 0.2640(2) 0.0140(5) Uani 1.0 4 d .
C2 C 0.0976(3) 0.20486(13) 0.1219(2) 0.0138(5) Uani 1.0 4 d .
C3 C 0.0883(3) 0.13454(14) 0.0626(2) 0.0156(5) Uani 1.0 4 d .
C4 C 0.2075(4) 0.12269(16) -0.0099(3) 0.0239(6) Uani 1.0 4 d .
C5 C -0.0363(3) 0.12955(15) -0.0146(3) 0.0212(6) Uani 1.0 4 d .
C6 C 0.0844(3) 0.07860(14) 0.1488(3) 0.0168(5) Uani 1.0 4 d .
C7 C -0.0307(3) 0.04974(15) 0.1927(3) 0.0206(6) Uani 1.0 4 d .
C8 C 0.0084(4) -0.00554(16) 0.2616(3) 0.0271(7) Uani 1.0 4 d .
C9 C 0.1471(4) -0.00947(16) 0.2643(3) 0.0273(7) Uani 1.0 4 d .
C10 C 0.1945(3) 0.04331(15) 0.1968(3) 0.0219(6) Uani 1.0 4 d .
C11 C 0.2772(3) 0.06696(17) 0.4325(3) 0.0229(6) Uani 1.0 4 d .
C12 C -0.0946(4) 0.07655(19) 0.4273(3) 0.0291(7) Uani 1.0 4 d .
C13 C 0.1012(4) 0.16252(16) 0.5016(3) 0.0232(6) Uani 1.0 4 d .
C14 C 0.5992(3) 0.14780(16) 0.2195(3) 0.0200(6) Uani 1.0 4 d .
C15 C 0.5851(3) 0.09655(16) 0.2973(3) 0.0235(6) Uani 1.0 4 d .
C16 C 0.5815(3) 0.02805(18) 0.2677(3) 0.0270(7) Uani 1.0 4 d .
C17 C 0.5938(3) 0.00947(17) 0.1580(3) 0.0264(6) Uani 1.0 4 d .
C18 C 0.6077(3) 0.05992(18) 0.0794(3) 0.0263(7) Uani 1.0 4 d .
C19 C 0.6099(3) 0.12882(18) 0.1095(3) 0.0240(6) Uani 1.0 4 d .
C20 C 0.6032(3) 0.22208(16) 0.2534(3) 0.0250(6) Uani 1.0 4 d .
B3 B 0.2410(3) 0.22151(16) 0.1970(3) 0.0165(6) Uani 1.0 4 d .
B4 B 0.1930(3) 0.27093(16) 0.0779(3) 0.0178(6) Uani 1.0 4 d .
B5 B 0.0176(3) 0.27639(16) 0.0739(3) 0.0173(6) Uani 1.0 4 d .
B6 B -0.0388(3) 0.23061(16) 0.1899(3) 0.0165(6) Uani 1.0 4 d .
B7 B 0.1952(3) 0.26807(16) 0.3144(3) 0.0168(6) Uani 1.0 4 d .
B8 B 0.2545(3) 0.31193(16) 0.1992(3) 0.0174(6) Uani 1.0 4 d .
B9 B 0.1146(4) 0.34633(16) 0.1236(3) 0.0184(6) Uani 1.0 4 d .
B10 B -0.0310(3) 0.32144(16) 0.1924(3) 0.0184(6) Uani 1.0 4 d .
B11 B 0.0210(3) 0.27369(16) 0.3103(3) 0.0163(6) Uani 1.0 4 d .
B12 B 0.1169(3) 0.34470(16) 0.2698(3) 0.0184(6) Uani 1.0 4 d .
H4A H 0.1990 0.0780 -0.0458 0.0287 Uiso 1.0 4 calc R
H4B H 0.2894 0.1240 0.0360 0.0287 Uiso 1.0 4 calc R
H4C H 0.2100 0.1586 -0.0660 0.0287 Uiso 1.0 4 calc R
H5A H -0.1153 0.1351 0.0284 0.0254 Uiso 1.0 4 calc R
H5B H -0.0387 0.0848 -0.0507 0.0254 Uiso 1.0 4 calc R
H5C H -0.0340 0.1656 -0.0704 0.0254 Uiso 1.0 4 calc R
H11A H 0.2776 0.0171 0.4407 0.0275 Uiso 1.0 4 calc R
H11B H 0.2863 0.0884 0.5052 0.0275 Uiso 1.0 4 calc R
H11C H 0.3512 0.0809 0.3881 0.0275 Uiso 1.0 4 calc R
H12A H -0.0951 0.0982 0.4999 0.0349 Uiso 1.0 4 calc R
H12B H -0.1041 0.0270 0.4354 0.0349 Uiso 1.0 4 calc R
H12C H -0.1683 0.0943 0.3809 0.0349 Uiso 1.0 4 calc R
H13A H 0.1809 0.1910 0.5023 0.0278 Uiso 1.0 4 calc R
H13B H 0.1041 0.1328 0.5665 0.0278 Uiso 1.0 4 calc R
H13C H 0.0229 0.1919 0.5028 0.0278 Uiso 1.0 4 calc R
H15 H 0.5777 0.1087 0.3724 0.0281 Uiso 1.0 4 calc R
H16 H 0.5707 -0.0061 0.3221 0.0324 Uiso 1.0 4 calc R
H17 H 0.5927 -0.0374 0.1373 0.0317 Uiso 1.0 4 calc R
H18 H 0.6157 0.0475 0.0044 0.0315 Uiso 1.0 4 calc R
H19 H 0.6189 0.1630 0.0548 0.0288 Uiso 1.0 4 calc R
H20A H 0.6776 0.2295 0.3061 0.0300 Uiso 1.0 4 calc R
H20B H 0.5204 0.2341 0.2876 0.0300 Uiso 1.0 4 calc R
H20C H 0.6142 0.2508 0.1884 0.0300 Uiso 1.0 4 calc R
H7 H -0.1189 0.0649 0.1783 0.0247 Uiso 1.0 4 calc R
H8 H -0.0491 -0.0349 0.2994 0.0325 Uiso 1.0 4 calc R
H9 H 0.1998 -0.0418 0.3045 0.0327 Uiso 1.0 4 calc R
H10 H 0.2847 0.0534 0.1856 0.0263 Uiso 1.0 4 calc R
H3 H 0.3290 0.1867 0.1986 0.0198 Uiso 1.0 4 calc R
H4 H 0.2501 0.2699 0.0011 0.0213 Uiso 1.0 4 calc R
H5 H -0.0417 0.2788 -0.0058 0.0208 Uiso 1.0 4 calc R
H6 H -0.1344 0.2018 0.1868 0.0197 Uiso 1.0 4 calc R
H7A H 0.2543 0.2654 0.3942 0.0201 Uiso 1.0 4 calc R
H8A H 0.3530 0.3381 0.2024 0.0209 Uiso 1.0 4 calc R
H9A H 0.1197 0.3956 0.0771 0.0221 Uiso 1.0 4 calc R
H10A H -0.1223 0.3538 0.1910 0.0221 Uiso 1.0 4 calc R
H11 H -0.0361 0.2747 0.3871 0.0196 Uiso 1.0 4 calc R
H12 H 0.1239 0.3929 0.3194 0.0221 Uiso 1.0 4 calc R

loop_
_atom_site_aniso_label
_atom_site_aniso_U_11
_atom_site_aniso_U_22
_atom_site_aniso_U_33
_atom_site_aniso_U_12
_atom_site_aniso_U_13
_atom_site_aniso_U_23
Ta1 0.01563(6) 0.01233(6) 0.01448(6) -0.00015(3) -0.00039(4) 0.00106(3)
C1 0.0141(11) 0.0126(11) 0.0152(11) -0.0011(9) -0.0001(9) -0.0010(9)
C2 0.0140(11) 0.0139(11) 0.0134(11) 0.0007(9) 0.0002(8) -0.0011(9)
C3 0.0193(12) 0.0135(12) 0.0143(11) 0.0013(9) 0.0014(9) -0.0025(9)
C4 0.0288(15) 0.0205(14) 0.0232(14) 0.0014(12) 0.0087(11) -0.0061(12)
C5 0.0257(14) 0.0177(13) 0.0196(13) -0.0014(11) -0.0047(10) -0.0022(10)
C6 0.0204(13) 0.0121(12) 0.0179(12) 0.0002(10) -0.0015(10) -0.0031(10)
C7 0.0253(14) 0.0175(13) 0.0186(13) -0.0057(11) -0.0022(10) -0.0002(10)
C8 0.0405(18) 0.0148(13) 0.0258(15) -0.0085(12) -0.0017(13) 0.0003(11)
C9 0.0443(19) 0.0137(13) 0.0234(14) 0.0059(12) -0.0043(13) -0.0025(11)
C10 0.0268(14) 0.0173(13) 0.0215(13) 0.0072(11) -0.0005(11) -0.0020(11)
C11 0.0206(14) 0.0249(15) 0.0229(14) 0.0011(11) -0.0038(11) 0.0046(12)
C12 0.0273(16) 0.0333(18) 0.0272(16) -0.0039(13) 0.0065(12) 0.0026(14)
C13 0.0319(16) 0.0211(14) 0.0165(12) -0.0002(12) 0.0004(11) 0.0009(11)
C14 0.0144(12) 0.0262(15) 0.0194(13) 0.0008(10) 0.0001(10) -0.0000(11)
C15 0.0204(14) 0.0328(18) 0.0173(13) -0.0006(11) 0.0029(11) -0.0011(11)
C16 0.0230(14) 0.0307(17) 0.0278(15) -0.0009(12) 0.0044(12) 0.0044(13)
C17 0.0188(14) 0.0267(16) 0.0338(16) -0.0011(11) 0.0019(11) -0.0048(13)
C18 0.0243(15) 0.0338(18) 0.0207(14) -0.0048(12) 0.0006(11) -0.0074(12)
C19 0.0216(14) 0.0319(17) 0.0184(13) -0.0013(12) 0.0003(10) 0.0023(12)
C20 0.0236(14) 0.0252(15) 0.0261(15) 0.0009(12) 0.0020(11) -0.0027(12)
B3 0.0143(13) 0.0170(14) 0.0181(13) -0.0021(10) 0.0004(10) 0.0007(11)
B4 0.0192(14) 0.0164(14) 0.0179(13) 0.0001(11) 0.0018(11) 0.0010(11)
B5 0.0209(14) 0.0144(13) 0.0164(13) 0.0024(11) -0.0017(11) 0.0021(11)
B6 0.0143(13) 0.0151(13) 0.0199(14) 0.0024(10) -0.0001(10) -0.0026(11)
B7 0.0173(13) 0.0150(13) 0.0177(13) -0.0005(11) -0.0020(10) -0.0002(11)
B8 0.0172(13) 0.0139(14) 0.0210(14) -0.0027(10) -0.0012(11) -0.0005(11)
B9 0.0221(15) 0.0136(14) 0.0193(14) -0.0004(11) -0.0014(11) -0.0001(11)
B10 0.0199(14) 0.0155(14) 0.0198(14) 0.0039(11) 0.0003(11) -0.0001(11)
B11 0.0168(13) 0.0156(13) 0.0166(13) 0.0003(10) -0.0000(10) -0.0024(11)
B12 0.0210(14) 0.0147(14) 0.0194(14) 0.0009(11) -0.0003(11) -0.0024(11)

loop_
_atom_type_symbol
_atom_type_description
_atom_type_scat_dispersion_real
_atom_type_scat_dispersion_imag
_atom_type_scat_source
C C 0.0033 0.0016
;
International Tables for Crystallography
(1992, Vol. C, Tables 4.2.6.8 and 6.1.1.4)
;
H H 0.0000 0.0000
;
International Tables for Crystallography
(1992, Vol. C, Table 6.1.1.4)
;
B B 0.0013 0.0007
;
International Tables for Crystallography
(1992, Vol. C, Tables 4.2.6.8 and 6.1.1.4)
;
Ta Ta -0.7052 6.5227
;
International Tables for Crystallography
(1992, Vol. C, Tables 4.2.6.8 and 6.1.1.4)
;

loop_
_geom_angle_atom_site_label_1
_geom_angle_atom_site_label_2
_geom_angle_atom_site_label_3
_geom_angle
_geom_angle_publ_flag
C1 Ta1 C6 71.41(9) yes
C1 Ta1 C7 90.39(10) yes
C1 Ta1 C8 123.23(10) yes
C1 Ta1 C9 123.52(10) yes
C1 Ta1 C10 90.69(10) yes
C1 Ta1 C11 114.94(11) yes
C1 Ta1 C12 115.14(12) yes
C1 Ta1 C13 83.76(10) yes
C6 Ta1 C7 33.40(10) yes
C6 Ta1 C8 55.38(10) yes
C6 Ta1 C9 55.42(10) yes
C6 Ta1 C10 33.37(10) yes
C6 Ta1 C11 113.04(11) yes
C6 Ta1 C12 113.47(11) yes
C6 Ta1 C13 155.17(10) yes
C7 Ta1 C8 33.60(10) yes
C7 Ta1 C9 55.64(11) yes
C7 Ta1 C10 55.69(10) yes
C7 Ta1 C11 129.97(11) yes
C7 Ta1 C12 80.65(12) yes
C7 Ta1 C13 151.42(11) yes
C8 Ta1 C9 33.35(12) yes
C8 Ta1 C10 55.62(11) yes
C8 Ta1 C11 103.54(12) yes
C8 Ta1 C12 74.50(13) yes
C8 Ta1 C13 146.98(12) yes
C9 Ta1 C10 33.66(11) yes
C9 Ta1 C11 74.69(12) yes
C9 Ta1 C12 103.05(13) yes
C9 Ta1 C13 147.16(11) yes
C10 Ta1 C11 80.36(11) yes
C10 Ta1 C12 129.86(12) yes
C10 Ta1 C13 151.85(11) yes
C11 Ta1 C12 119.44(13) yes
C11 Ta1 C13 77.12(12) yes
C12 Ta1 C13 76.69(13) yes
Ta1 C1 C2 120.19(16) yes
Ta1 C1 B3 117.84(17) yes
Ta1 C1 B6 119.58(17) yes
Ta1 C1 B7 122.06(16) yes
Ta1 C1 B11 123.08(17) yes
C2 C1 B3 59.47(16) yes
C2 C1 B6 59.48(16) yes
C2 C1 B7 107.90(19) yes
C2 C1 B11 107.99(19) yes
B3 C1 B6 110.4(2) yes
B3 C1 B7 61.80(17) yes
B3 C1 B11 111.6(2) yes
B6 C1 B7 111.5(2) yes
B6 C1 B11 61.82(17) yes
B7 C1 B11 61.55(17) yes
C1 C2 C3 115.3(2) yes
C1 C2 B3 60.20(16) yes
C1 C2 B4 111.15(19) yes
C1 C2 B5 111.0(2) yes
C1 C2 B6 60.19(16) yes
C3 C2 B3 116.7(2) yes
C3 C2 B4 123.1(2) yes
C3 C2 B5 123.2(2) yes
C3 C2 B6 116.7(2) yes
B3 C2 B4 63.06(17) yes
B3 C2 B5 113.9(2) yes
B3 C2 B6 111.6(2) yes
B4 C2 B5 62.62(18) yes
B4 C2 B6 113.9(2) yes
B5 C2 B6 62.90(18) yes
C2 C3 C4 111.4(3) yes
C2 C3 C5 111.7(3) yes
C2 C3 C6 108.6(2) yes
C4 C3 C5 106.4(3) yes
C4 C3 C6 109.3(3) yes
C5 C3 C6 109.3(3) yes
Ta1 C6 C3 124.47(18) yes
Ta1 C6 C7 71.51(16) yes
Ta1 C6 C10 71.41(16) yes
C3 C6 C7 126.3(3) yes
C3 C6 C10 126.4(3) yes
C7 C6 C10 107.2(3) yes
Ta1 C7 C6 75.08(16) yes
Ta1 C7 C8 73.46(18) yes
C6 C7 C8 108.3(3) yes
Ta1 C8 C7 72.94(18) yes
Ta1 C8 C9 73.19(19) yes
C7 C8 C9 108.1(3) yes
Ta1 C9 C8 73.46(19) yes
Ta1 C9 C10 72.92(18) yes
C8 C9 C10 108.0(3) yes
Ta1 C10 C6 75.23(17) yes
Ta1 C10 C9 73.41(18) yes
C6 C10 C9 108.4(3) yes
C15 C14 C19 118.4(3) yes
C15 C14 C20 120.7(3) yes
C19 C14 C20 121.0(3) yes
C14 C15 C16 121.4(3) yes
C15 C16 C17 119.9(3) yes
C16 C17 C18 119.4(3) yes
C17 C18 C19 120.5(3) yes
C14 C19 C18 120.4(3) yes
C1 B3 C2 60.33(16) yes
C1 B3 B4 107.5(2) yes
C1 B3 B7 59.06(17) yes
C1 B3 B8 106.6(2) yes
C2 B3 B4 58.42(16) yes
C2 B3 B7 106.4(2) yes
C2 B3 B8 105.1(2) yes
B4 B3 B7 107.7(3) yes
B4 B3 B8 59.52(18) yes
B7 B3 B8 59.86(18) yes
C2 B4 B3 58.51(16) yes
C2 B4 B5 58.55(17) yes
C2 B4 B8 105.3(2) yes
C2 B4 B9 105.3(3) yes
B3 B4 B5 107.0(3) yes
B3 B4 B8 59.73(18) yes
B3 B4 B9 107.8(3) yes
B5 B4 B8 108.2(3) yes
B5 B4 B9 59.96(18) yes
B8 B4 B9 60.59(18) yes
C2 B5 B4 58.83(17) yes
C2 B5 B6 58.74(17) yes
C2 B5 B9 105.5(2) yes
C2 B5 B10 105.8(2) yes
B4 B5 B6 107.5(2) yes
B4 B5 B9 59.96(18) yes
B4 B5 B10 108.5(3) yes
B6 B5 B9 107.9(3) yes
B6 B5 B10 59.92(18) yes
B9 B5 B10 60.61(18) yes
C1 B6 C2 60.32(16) yes
C1 B6 B5 107.5(2) yes
C1 B6 B10 106.7(2) yes
C1 B6 B11 59.09(16) yes
C2 B6 B5 58.36(17) yes
C2 B6 B10 105.4(2) yes
C2 B6 B11 106.5(2) yes
B5 B6 B10 59.78(18) yes
B5 B6 B11 107.8(3) yes
B10 B6 B11 59.89(18) yes
C1 B7 B3 59.14(17) yes
C1 B7 B8 106.8(2) yes
C1 B7 B11 59.26(17) yes
C1 B7 B12 107.0(2) yes
B3 B7 B8 60.11(18) yes
B3 B7 B11 107.7(2) yes
B3 B7 B12 108.4(3) yes
B8 B7 B11 108.6(3) yes
B8 B7 B12 60.58(18) yes
B11 B7 B12 60.29(18) yes
B3 B8 B4 60.74(18) yes
B3 B8 B7 60.03(18) yes
B3 B8 B9 108.0(2) yes
B3 B8 B12 107.7(3) yes
B4 B8 B7 108.8(3) yes
B4 B8 B9 59.84(18) yes
B4 B8 B12 108.0(3) yes
B7 B8 B9 107.6(3) yes
B7 B8 B12 59.74(18) yes
B9 B8 B12 59.68(18) yes
B4 B9 B5 60.08(18) yes
B4 B9 B8 59.57(18) yes
B4 B9 B10 107.9(3) yes
B4 B9 B12 108.1(3) yes
B5 B9 B8 107.5(3) yes
B5 B9 B10 59.72(18) yes
B5 B9 B12 108.1(3) yes
B8 B9 B10 107.9(3) yes
B8 B9 B12 60.08(18) yes
B10 B9 B12 60.32(18) yes
B5 B10 B6 60.30(18) yes
B5 B10 B9 59.67(18) yes
B5 B10 B11 108.2(3) yes
B5 B10 B12 107.4(3) yes
B6 B10 B9 107.5(3) yes
B6 B10 B11 59.92(18) yes
B6 B10 B12 107.3(2) yes
B9 B10 B11 107.4(3) yes
B9 B10 B12 59.46(18) yes
B11 B10 B12 59.73(18) yes
C1 B11 B6 59.10(16) yes
C1 B11 B7 59.19(17) yes
C1 B11 B10 107.0(2) yes
C1 B11 B12 106.7(2) yes
B6 B11 B7 107.5(3) yes
B6 B11 B10 60.19(18) yes
B6 B11 B12 108.3(3) yes
B7 B11 B10 108.6(3) yes
B7 B11 B12 59.97(18) yes
B10 B11 B12 60.71(18) yes
B7 B12 B8 59.69(18) yes
B7 B12 B9 108.0(3) yes
B7 B12 B10 107.4(3) yes
B7 B12 B11 59.73(18) yes
B8 B12 B9 60.24(18) yes
B8 B12 B10 107.9(3) yes
B8 B12 B11 107.4(3) yes
B9 B12 B10 60.22(18) yes
B9 B12 B11 107.9(3) yes
B10 B12 B11 59.56(17) yes
C3 C4 H4A 109.469 no
C3 C4 H4B 109.479 no
C3 C4 H4C 109.482 no
H4A C4 H4B 109.465 no
H4A C4 H4C 109.463 no
H4B C4 H4C 109.470 no
C3 C5 H5A 109.468 no
C3 C5 H5B 109.475 no
C3 C5 H5C 109.474 no
H5A C5 H5B 109.473 no
H5A C5 H5C 109.464 no
H5B C5 H5C 109.473 no
Ta1 C7 H7 117.551 no
C6 C7 H7 125.869 no
C8 C7 H7 125.861 no
Ta1 C8 H8 119.746 no
C7 C8 H8 125.964 no
C9 C8 H8 125.954 no
Ta1 C9 H9 119.457 no
C8 C9 H9 126.009 no
C10 C9 H9 126.007 no
Ta1 C10 H10 117.502 no
C6 C10 H10 125.818 no
C9 C10 H10 125.819 no
Ta1 C11 H11A 109.472 no
Ta1 C11 H11B 109.468 no
Ta1 C11 H11C 109.468 no
H11A C11 H11B 109.479 no
H11A C11 H11C 109.471 no
H11B C11 H11C 109.470 no
Ta1 C12 H12A 109.471 no
Ta1 C12 H12B 109.476 no
Ta1 C12 H12C 109.465 no
H12A C12 H12B 109.481 no
H12A C12 H12C 109.467 no
H12B C12 H12C 109.469 no
Ta1 C13 H13A 109.470 no
Ta1 C13 H13B 109.469 no
Ta1 C13 H13C 109.470 no
H13A C13 H13B 109.466 no
H13A C13 H13C 109.482 no
H13B C13 H13C 109.471 no
C14 C15 H15 119.294 no
C16 C15 H15 119.282 no
C15 C16 H16 120.052 no
C17 C16 H16 120.064 no
C16 C17 H17 120.293 no
C18 C17 H17 120.289 no
C17 C18 H18 119.756 no
C19 C18 H18 119.774 no
C14 C19 H19 119.786 no
C18 C19 H19 119.786 no
C14 C20 H20A 109.467 no
C14 C20 H20B 109.467 no
C14 C20 H20C 109.468 no
H20A C20 H20B 109.477 no
H20A C20 H20C 109.473 no
H20B C20 H20C 109.476 no
C1 B3 H3 121.975 no
C2 B3 H3 123.306 no
B4 B3 H3 122.057 no
B7 B3 H3 122.156 no
B8 B3 H3 123.009 no
C2 B4 H4 124.385 no
B3 B4 H4 122.183 no
B5 B4 H4 121.902 no
B8 B4 H4 121.899 no
B9 B4 H4 122.009 no
C2 B5 H5 124.111 no
B4 B5 H5 121.644 no
B6 B5 H5 121.936 no
B9 B5 H5 122.032 no
B10 B5 H5 121.671 no
C1 B6 H6 121.989 no
C2 B6 H6 123.244 no
B5 B6 H6 122.026 no
B10 B6 H6 122.778 no
B11 B6 H6 122.125 no
C1 B7 H7A 123.098 no
B3 B7 H7A 121.790 no
B8 B7 H7A 121.537 no
B11 B7 H7A 121.621 no
B12 B7 H7A 121.451 no
B3 B8 H8A 121.565 no
B4 B8 H8A 121.176 no
B7 B8 H8A 121.645 no
B9 B8 H8A 122.092 no
B12 B8 H8A 122.066 no
B4 B9 H9A 121.776 no
B5 B9 H9A 121.907 no
B8 B9 H9A 122.073 no
B10 B9 H9A 121.739 no
B12 B9 H9A 121.406 no
B5 B10 H10A 121.646 no
B6 B10 H10A 121.876 no
B9 B10 H10A 122.277 no
B11 B10 H10A 121.755 no
B12 B10 H10A 122.332 no
C1 B11 H11 123.150 no
B6 B11 H11 121.864 no
B7 B11 H11 121.795 no
B10 B11 H11 121.338 no
B12 B11 H11 121.646 no
B7 B12 H12 122.015 no
B8 B12 H12 121.887 no
B9 B12 H12 121.428 no
B10 B12 H12 121.922 no
B11 B12 H12 122.136 no

loop_
_geom_bond_atom_site_label_1
_geom_bond_atom_site_label_2
_geom_bond_distance
_geom_bond_publ_flag
Ta1 C1 2.265(3) yes
Ta1 C6 2.490(3) yes
Ta1 C7 2.444(3) yes
Ta1 C8 2.451(4) yes
Ta1 C9 2.447(4) yes
Ta1 C10 2.441(3) yes
Ta1 C11 2.182(3) yes
Ta1 C12 2.181(4) yes
Ta1 C13 2.212(3) yes
C1 C2 1.729(4) yes
C1 B3 1.727(4) yes
C1 B6 1.727(4) yes
C1 B7 1.725(4) yes
C1 B11 1.727(4) yes
C2 C3 1.555(4) yes
C2 B3 1.714(4) yes
C2 B4 1.712(4) yes
C2 B5 1.707(4) yes
C2 B6 1.714(4) yes
C3 C4 1.542(5) yes
C3 C5 1.544(4) yes
C3 C6 1.518(4) yes
C6 C7 1.419(4) yes
C6 C10 1.416(4) yes
C7 C8 1.415(5) yes
C8 C9 1.406(5) yes
C9 C10 1.416(5) yes
C14 C15 1.391(5) yes
C14 C19 1.398(5) yes
C14 C20 1.510(5) yes
C15 C16 1.388(5) yes
C16 C17 1.394(5) yes
C17 C18 1.386(5) yes
C18 C19 1.397(5) yes
B3 B4 1.792(5) yes
B3 B7 1.773(5) yes
B3 B8 1.774(5) yes
B4 B5 1.777(5) yes
B4 B8 1.770(5) yes
B4 B9 1.775(5) yes
B5 B6 1.785(5) yes
B5 B9 1.775(5) yes
B5 B10 1.776(5) yes
B6 B10 1.779(5) yes
B6 B11 1.774(5) yes
B7 B8 1.770(5) yes
B7 B11 1.766(5) yes
B7 B12 1.771(5) yes
B8 B9 1.788(5) yes
B8 B12 1.785(5) yes
B9 B10 1.792(5) yes
B9 B12 1.778(5) yes
B10 B11 1.773(5) yes
B10 B12 1.794(5) yes
B11 B12 1.776(5) yes
C4 H4A 0.980 no
C4 H4B 0.980 no
C4 H4C 0.980 no
C5 H5A 0.980 no
C5 H5B 0.980 no
C5 H5C 0.980 no
C7 H7 0.950 no
C8 H8 0.950 no
C9 H9 0.950 no
C10 H10 0.950 no
C11 H11A 0.980 no
C11 H11B 0.980 no
C11 H11C 0.980 no
C12 H12A 0.980 no
C12 H12B 0.980 no
C12 H12C 0.980 no
C13 H13A 0.980 no
C13 H13B 0.980 no
C13 H13C 0.980 no
C15 H15 0.950 no
C16 H16 0.950 no
C17 H17 0.950 no
C18 H18 0.950 no
C19 H19 0.950 no
C20 H20A 0.980 no
C20 H20B 0.980 no
C20 H20C 0.980 no
B3 H3 1.120 no
B4 H4 1.120 no
B5 H5 1.120 no
B6 H6 1.120 no
B7 H7A 1.120 no
B8 H8A 1.120 no
B9 H9A 1.120 no
B10 H10A 1.120 no
B11 H11 1.120 no
B12 H12 1.120 no

loop_
_geom_contact_atom_site_label_1
_geom_contact_atom_site_label_2
_geom_contact_distance
_geom_contact_publ_flag
_geom_contact_site_symmetry_2
C1 B9 3.317(4) no .
C2 C7 3.424(4) no .
C2 C10 3.421(4) no .
C2 B12 3.275(4) no .
C4 C10 2.964(5) no .
C4 B3 3.181(5) no .
C4 B4 3.096(5) no .
C5 C7 2.964(4) no .
C5 B5 3.108(5) no .
C5 B6 3.179(5) no .
C6 B3 3.255(5) no .
C6 B6 3.271(5) no .
C7 B6 3.539(5) no .
C10 B3 3.517(5) no .
C13 B7 3.246(5) no .
C13 B11 3.263(5) no .
C14 C17 2.807(5) no .
C15 C18 2.766(5) no .
C16 C19 2.778(5) no .
B3 B10 3.375(5) no .
B4 B11 3.382(5) no .
B5 B7 3.374(5) no .
B6 B8 3.366(5) no .
C12 C15 3.570(5) no 1_455
C15 C12 3.570(5) no 1_655
Ta1 H3 3.5385 no .
Ta1 H6 3.5871 no .
C1 H13A 2.9896 no .
C1 H13C 3.0435 no .
C1 H7 3.5897 no .
C2 H4A 3.3995 no .
C2 H4B 2.7449 no .
C2 H4C 2.7489 no .
C2 H5A 2.7563 no .
C2 H5B 3.4047 no .
C2 H5C 2.7535 no .
C2 H7 3.5899 no .
C2 H10 3.5848 no .
C3 H7 2.9121 no .
C3 H10 2.9105 no .
C3 H3 3.0628 no .
C3 H4 3.2174 no .
C3 H5 3.2092 no .
C3 H6 3.0632 no .
C4 H5A 3.3296 no .
C4 H5B 2.6280 no .
C4 H5C 2.6594 no .
C4 H10 2.8208 no .
C4 H3 3.0424 no .
C4 H4 2.9131 no .
C5 H4A 2.6294 no .
C5 H4B 3.3301 no .
C5 H4C 2.6568 no .
C5 H7 2.8224 no .
C5 H5 2.9228 no .
C5 H6 3.0316 no .
C6 H4A 2.6804 no .
C6 H4B 2.6857 no .
C6 H4C 3.3420 no .
C6 H5A 2.6854 no .
C6 H5B 2.6843 no .
C6 H5C 3.3434 no .
C6 H8 3.2126 no .
C6 H9 3.2125 no .
C6 H3 3.2933 no .
C6 H6 3.3182 no .
C7 H5A 2.7164 no .
C7 H5B 3.0370 no .
C7 H12B 3.1074 no .
C7 H12C 2.8656 no .
C7 H9 3.2001 no .
C7 H10 3.1990 no .
C7 H6 3.1534 no .
C8 H11A 3.4470 no .
C8 H12B 2.5246 no .
C8 H12C 3.0555 no .
C8 H10 3.1976 no .
C9 H11A 2.5270 no .
C9 H11C 3.0664 no .
C9 H12B 3.4275 no .
C9 H7 3.1983 no .
C10 H4A 3.0318 no .
C10 H4B 2.7196 no .
C10 H11A 3.0933 no .
C10 H11C 2.8577 no .
C10 H7 3.1988 no .
C10 H8 3.1996 no .
C10 H3 3.1178 no .
C11 H13A 2.7610 no .
C11 H13B 2.7614 no .
C11 H9 2.7326 no .
C11 H10 3.0190 no .
C12 H13B 2.7999 no .
C12 H13C 2.6947 no .
C12 H7 3.0384 no .
C12 H8 2.7286 no .
C13 H11A 3.4550 no .
C13 H11B 2.3679 no .
C13 H11C 3.3398 no .
C13 H12A 2.3514 no .
C13 H12B 3.4437 no .
C13 H12C 3.3239 no .
C13 H7A 2.8854 no .
C13 H11 2.9203 no .
C14 H16 3.2764 no .
C14 H18 3.2798 no .
C15 H17 3.2664 no .
C15 H19 3.2553 no .
C15 H20A 2.7653 no .
C15 H20B 2.7705 no .
C15 H20C 3.3132 no .
C16 H18 3.2584 no .
C17 H15 3.2610 no .
C17 H19 3.2689 no .
C18 H16 3.2591 no .
C19 H15 3.2533 no .
C19 H17 3.2737 no .
C19 H20A 3.1527 no .
C19 H20B 3.1503 no .
C19 H20C 2.5711 no .
C20 H15 2.6673 no .
C20 H19 2.6885 no .
B3 H4B 2.7920 no .
B3 H4C 3.4300 no .
B3 H10 3.3224 no .
B4 H4B 3.0850 no .
B4 H4C 2.8191 no .
B4 H5C 3.5263 no .
B5 H4C 3.5035 no .
B5 H5A 3.1126 no .
B5 H5C 2.8244 no .
B6 H5A 2.7972 no .
B6 H5C 3.4158 no .
B6 H7 3.3421 no .
B7 H13A 2.7474 no .
B7 H13C 3.2938 no .
B11 H13A 3.2226 no .
B11 H13C 2.8361 no .
H4A H5A 3.5263 no .
H4A H5B 2.4086 no .
H4A H5C 2.9208 no .
H4A H10 2.9520 no .
H4B H5B 3.5267 no .
H4B H5C 3.5637 no .
H4B H10 2.2872 no .
H4B H3 2.3485 no .
H4B H4 2.9102 no .
H4C H5A 3.5621 no .
H4C H5B 2.9149 no .
H4C H5C 2.4715 no .
H4C H3 3.4341 no .
H4C H4 2.3538 no .
H4C H5 3.5655 no .
H5A H7 2.2846 no .
H5A H5 2.9420 no .
H5A H6 2.3416 no .
H5B H7 2.9592 no .
H5C H5 2.3531 no .
H5C H6 3.4055 no .
H11A H13B 3.2813 no .
H11A H9 2.1425 no .
H11A H10 3.1872 no .
H11B H13A 2.2711 no .
H11B H13B 2.1967 no .
H11B H13C 3.3472 no .
H11C H13A 3.1202 no .
H11C H13B 3.5286 no .
H11C H9 3.0033 no .
H11C H10 2.5832 no .
H11C H3 3.0998 no .
H12A H13A 3.3308 no .
H12A H13B 2.2459 no .
H12A H13C 2.1871 no .
H12B H13B 3.3146 no .
H12B H13C 3.5563 no .
H12B H7 3.2131 no .
H12B H8 2.1421 no .
H12C H13B 3.5706 no .
H12C H13C 3.0585 no .
H12C H7 2.6006 no .
H12C H8 2.9874 no .
H12C H6 3.1908 no .
H13A H7A 2.1169 no .
H13A H11 3.0367 no .
H13C H7A 3.0913 no .
H13C H11 2.2117 no .
H15 H16 2.3280 no .
H15 H20A 2.7069 no .
H15 H20B 2.7148 no .
H15 H20C 3.5978 no .
H16 H17 2.3489 no .
H17 H18 2.3364 no .
H18 H19 2.3402 no .
H19 H20A 3.3534 no .
H19 H20B 3.3444 no .
H19 H20C 2.3655 no .
H7 H8 2.5293 no .
H7 H6 2.6834 no .
H8 H9 2.5219 no .
H9 H10 2.5301 no .
H10 H3 2.6506 no .
H3 H4 2.9829 no .
H3 H7A 2.9589 no .
H3 H8A 2.9704 no .
H4 H5 2.9567 no .
H4 H8A 2.9418 no .
H4 H9A 2.9585 no .
H5 H6 2.9717 no .
H5 H9A 2.9612 no .
H5 H10A 2.9517 no .
H6 H10A 2.9763 no .
H6 H11 2.9608 no .
H7A H8A 2.9431 no .
H7A H11 2.9435 no .
H7A H12 2.9488 no .
H8A H9A 2.9781 no .
H8A H12 2.9718 no .
H9A H10A 2.9792 no .
H9A H12 2.9461 no .
H10A H11 2.9452 no .
H10A H12 2.9851 no .
H11 H12 2.9597 no .
Ta1 H12B 3.5822 no 3_556
C4 H17 3.0891 no 3_655
C4 H11 3.5496 no 4_554
C5 H7A 3.1230 no 4_454
C6 H5B 3.4354 no 3_555
C7 H4A 3.4760 no 3_555
C7 H5B 3.2404 no 3_555
C8 H4A 3.5845 no 3_555
C8 H5B 3.0245 no 3_555
C8 H12A 3.5029 no 3_556
C8 H13B 3.4732 no 3_556
C8 H8A 3.3863 no 2_545
C9 H5B 3.1456 no 3_555
C9 H12A 3.4127 no 3_556
C9 H8A 3.0094 no 2_545
C9 H9A 3.5154 no 2_545
C9 H12 3.2024 no 2_545
C10 H5B 3.4192 no 3_555
C10 H12 3.4790 no 2_545
C11 H12B 3.0441 no 3_556
C11 H15 3.2617 no .
C11 H16 3.5109 no 3_656
C11 H5 3.5927 no 4_555
C11 H9A 3.5129 no 2_545
C12 H11A 3.1008 no 3_556
C12 H12B 3.2648 no 3_556
C12 H15 3.4145 no 1_455
C12 H9 3.5404 no 3_556
C12 H4 3.5237 no 4_455
C12 H9A 3.5243 no 4_455
C13 H19 3.4767 no 4_455
C13 H20C 2.8342 no 4_455
C13 H8 3.5323 no 3_556
C13 H8A 3.5768 no 4_455
C13 H10A 3.5654 no 4_555
C14 H11C 3.5566 no .
C14 H12C 3.1795 no 1_655
C14 H7 3.3387 no 1_655
C14 H3 2.8407 no .
C14 H6 2.9386 no 1_655
C15 H11C 2.6711 no .
C15 H12C 2.6567 no 1_655
C15 H7 3.4390 no 1_655
C15 H10 3.3853 no .
C15 H3 3.3193 no .
C15 H9A 3.4117 no 4_555
C16 H11C 2.9887 no .
C16 H12C 3.1149 no 1_655
C16 H7 3.3439 no 1_655
C16 H10 3.1649 no .
C16 H10A 3.4675 no 2_545
C16 H12 3.4994 no 2_545
C17 H4A 3.0701 no 3_655
C17 H18 3.0492 no 3_655
C17 H7 3.1050 no 1_655
C17 H10 3.2750 no .
C17 H10A 3.5617 no 2_545
C17 H12 3.1903 no 2_545
C18 H4A 3.3670 no 3_655
C18 H4B 3.4770 no .
C18 H5A 3.2495 no 1_655
C18 H17 3.2886 no 3_655
C18 H18 3.2213 no 3_655
C18 H7 2.9743 no 1_655
C18 H10 3.5675 no .
C18 H12 3.3062 no 4_554
C19 H4B 3.3317 no .
C19 H5A 2.9920 no 1_655
C19 H7 3.0998 no 1_655
C19 H3 3.2874 no .
C19 H6 3.0686 no 1_655
C19 H11 3.5681 no 4_554
C19 H12 3.5643 no 4_554
C20 H4C 3.3543 no 4_555
C20 H5C 3.4057 no 4_555
C20 H13C 3.5466 no 4_554
C20 H3 2.9112 no .
C20 H4 3.3088 no 4_555
C20 H5 3.3308 no 4_555
C20 H6 2.8371 no 1_655
C20 H8A 3.4372 no .
B3 H20B 3.0026 no .
B4 H12A 3.4958 no 4_554
B4 H13C 3.5738 no 4_554
B4 H15 3.5936 no 4_454
B4 H20A 3.3040 no 4_454
B5 H13A 3.5407 no 4_454
B5 H15 3.3998 no 4_454
B5 H20B 3.4911 no 4_454
B5 H7A 3.4740 no 4_454
B6 H20A 3.2533 no 1_455
B6 H20C 3.5348 no 1_455
B7 H5C 3.2930 no 4_555
B7 H19 3.3406 no 4_455
B7 H20B 3.3871 no .
B7 H5 3.4982 no 4_555
B8 H5C 3.4838 no 4_555
B8 H12A 3.4050 no 4_554
B8 H20B 3.2369 no .
B8 H9 2.8978 no 2_555
B9 H12A 3.5278 no 4_554
B9 H15 3.1872 no 4_454
B9 H16 3.5193 no 2_555
B9 H9 2.9908 no 2_555
B10 H11B 3.3720 no 4_454
B10 H16 3.4004 no 2_555
B10 H17 3.5239 no 2_555
B11 H19 3.3354 no 4_455
B11 H20A 3.5804 no 1_455
B12 H17 3.3613 no 2_555
B12 H18 3.5494 no 4_455
B12 H19 3.4710 no 4_455
B12 H9 3.0535 no 2_555
H4A C7 3.4760 no 3_555
H4A C8 3.5845 no 3_555
H4A C17 3.0701 no 3_655
H4A C18 3.3670 no 3_655
H4A H17 2.5518 no 3_655
H4A H18 3.1178 no 3_655
H4A H7 3.3104 no 3_555
H4A H8 3.4847 no 3_555
H4B C18 3.4770 no .
H4B C19 3.3317 no .
H4B H17 2.9923 no 3_655
H4B H18 3.5297 no 3_655
H4B H19 3.4206 no .
H4B H11 3.2550 no 4_554
H4C C20 3.3543 no 4_454
H4C H17 3.2423 no 3_655
H4C H20A 2.6972 no 4_454
H4C H20B 3.3134 no 4_454
H4C H20C 3.5745 no 4_454
H4C H10A 3.4790 no 4_554
H4C H11 2.9589 no 4_554
H5A C18 3.2495 no 1_455
H5A C19 2.9920 no 1_455
H5A H18 3.2205 no 1_455
H5A H19 2.7772 no 1_455
H5A H7A 2.8305 no 4_454
H5B C6 3.4354 no 3_555
H5B C7 3.2404 no 3_555
H5B C8 3.0245 no 3_555
H5B C9 3.1456 no 3_555
H5B C10 3.4192 no 3_555
H5B H8 3.3356 no 3_555
H5B H9 3.5330 no 3_555
H5B H8A 3.4976 no 4_454
H5C C20 3.4057 no 4_454
H5C B7 3.2930 no 4_454
H5C B8 3.4838 no 4_454
H5C H20A 3.3640 no 4_454
H5C H20B 2.6860 no 4_454
H5C H7A 2.5547 no 4_454
H5C H8A 2.9482 no 4_454
H11A C12 3.1008 no 3_556
H11A H12A 3.0228 no 3_556
H11A H12B 2.5143 no 3_556
H11A H12C 3.2992 no 3_556
H11A H16 3.3835 no .
H11A H16 3.2199 no 3_656
H11A H9A 2.6061 no 2_545
H11B B10 3.3720 no 4_555
H11B H12B 3.0213 no 3_556
H11B H15 3.4449 no .
H11B H16 2.9756 no 3_656
H11B H5 3.1325 no 4_555
H11B H9A 3.4661 no 4_555
H11B H10A 2.6599 no 4_555
H11C C14 3.5566 no .
H11C C15 2.6711 no .
H11C C16 2.9887 no .
H11C H15 2.3719 no .
H11C H16 2.9370 no .
H11C H5 3.2020 no 4_555
H11C H9A 3.5173 no 4_555
H12A C8 3.5029 no 3_556
H12A C9 3.4127 no 3_556
H12A B4 3.4958 no 4_455
H12A B8 3.4050 no 4_455
H12A B9 3.5278 no 4_455
H12A H11A 3.0228 no 3_556
H12A H12B 3.2488 no 3_556
H12A H8 3.0554 no 3_556
H12A H9 2.8662 no 3_556
H12A H4 3.0184 no 4_455
H12A H8A 2.8298 no 4_455
H12A H9A 3.0750 no 4_455
H12B Ta1 3.5822 no 3_556
H12B C11 3.0441 no 3_556
H12B C12 3.2648 no 3_556
H12B H11A 2.5143 no 3_556
H12B H11B 3.0213 no 3_556
H12B H12A 3.2488 no 3_556
H12B H12B 2.7841 no 3_556
H12B H13B 3.1243 no 3_556
H12B H16 3.5754 no 1_455
H12B H8 3.5249 no 3_556
H12B H9 3.3608 no 3_556
H12C C14 3.1795 no 1_455
H12C C15 2.6567 no 1_455
H12C C16 3.1149 no 1_455
H12C H11A 3.2992 no 3_556
H12C H15 2.5841 no 1_455
H12C H16 3.3460 no 1_455
H12C H20A 3.1845 no 1_455
H12C H4 3.1589 no 4_455
H12C H9A 3.2819 no 4_455
H13A B5 3.5407 no 4_555
H13A H19 2.9994 no 4_455
H13A H20C 2.6476 no 4_455
H13A H5 2.8755 no 4_555
H13A H6 3.5481 no 4_555
H13A H10A 3.1026 no 4_555
H13B C8 3.4732 no 3_556
H13B H12B 3.1243 no 3_556
H13B H20C 2.7180 no 4_455
H13B H8 2.5908 no 3_556
H13B H8A 3.1420 no 4_455
H13B H10A 3.1129 no 4_555
H13C C20 3.5466 no 4_455
H13C B4 3.5738 no 4_455
H13C H19 3.0570 no 4_455
H13C H20C 2.6521 no 4_455
H13C H4 2.8600 no 4_455
H13C H8A 3.0898 no 4_455
H15 C11 3.2617 no .
H15 C12 3.4145 no 1_655
H15 B4 3.5936 no 4_555
H15 B5 3.3998 no 4_555
H15 B9 3.1872 no 4_555
H15 H11B 3.4449 no .
H15 H11C 2.3719 no .
H15 H12C 2.5841 no 1_655
H15 H3 3.5641 no .
H15 H4 3.3032 no 4_555
H15 H5 2.9401 no 4_555
H15 H9A 2.5111 no 4_555
H16 C11 3.5109 no 3_656
H16 B9 3.5193 no 2_545
H16 B10 3.4004 no 2_545
H16 H11A 3.3835 no .
H16 H11A 3.2199 no 3_656
H16 H11B 2.9756 no 3_656
H16 H11C 2.9370 no .
H16 H12B 3.5754 no 1_655
H16 H12C 3.3460 no 1_655
H16 H10 3.4767 no .
H16 H9A 3.0179 no 2_545
H16 H10A 2.7953 no 2_545
H16 H12 3.2337 no 2_545
H17 C4 3.0891 no 3_655
H17 C18 3.2886 no 3_655
H17 B10 3.5239 no 2_545
H17 B12 3.3613 no 2_545
H17 H4A 2.5518 no 3_655
H17 H4B 2.9923 no 3_655
H17 H4C 3.2423 no 3_655
H17 H18 2.6760 no 3_655
H17 H7 3.5580 no 1_655
H17 H10A 2.9886 no 2_545
H17 H12 2.6530 no 2_545
H18 C17 3.0492 no 3_655
H18 C18 3.2213 no 3_655
H18 B12 3.5494 no 4_554
H18 H4A 3.1178 no 3_655
H18 H4B 3.5297 no 3_655
H18 H5A 3.2205 no 1_655
H18 H17 2.6760 no 3_655
H18 H18 2.9888 no 3_655
H18 H7 3.3674 no 1_655
H18 H10 3.2333 no 3_655
H18 H12 2.5398 no 4_554
H19 C13 3.4767 no 4_554
H19 B7 3.3406 no 4_554
H19 B11 3.3354 no 4_554
H19 B12 3.4710 no 4_554
H19 H4B 3.4206 no .
H19 H5A 2.7772 no 1_655
H19 H13A 2.9994 no 4_554
H19 H13C 3.0570 no 4_554
H19 H7 3.5572 no 1_655
H19 H3 3.5095 no .
H19 H6 3.0095 no 1_655
H19 H7A 2.8076 no 4_554
H19 H11 2.8004 no 4_554
H19 H12 3.0695 no 4_554
H20A B4 3.3040 no 4_555
H20A B6 3.2533 no 1_655
H20A B11 3.5804 no 1_655
H20A H4C 2.6972 no 4_555
H20A H5C 3.3640 no 4_555
H20A H12C 3.1845 no 1_655
H20A H4 2.4536 no 4_555
H20A H5 3.2575 no 4_555
H20A H6 2.5010 no 1_655
H20A H10A 3.4942 no 1_655
H20A H11 3.1488 no 1_655
H20B B3 3.0026 no .
H20B B5 3.4911 no 4_555
H20B B7 3.3871 no .
H20B B8 3.2369 no .
H20B H4C 3.3134 no 4_555
H20B H5C 2.6860 no 4_555
H20B H3 2.3692 no .
H20B H4 3.4145 no 4_555
H20B H5 2.6286 no 4_555
H20B H7A 3.0991 no .
H20B H8A 2.8167 no .
H20C C13 2.8342 no 4_554
H20C B6 3.5348 no 1_655
H20C H4C 3.5745 no 4_555
H20C H13A 2.6476 no 4_554
H20C H13B 2.7180 no 4_554
H20C H13C 2.6521 no 4_554
H20C H3 3.1547 no .
H20C H6 2.7204 no 1_655
H20C H8A 3.1578 no .
H20C H10A 3.3423 no 1_655
H7 C14 3.3387 no 1_455
H7 C15 3.4390 no 1_455
H7 C16 3.3439 no 1_455
H7 C17 3.1050 no 1_455
H7 C18 2.9743 no 1_455
H7 C19 3.0998 no 1_455
H7 H4A 3.3104 no 3_555
H7 H17 3.5580 no 1_455
H7 H18 3.3674 no 1_455
H7 H19 3.5572 no 1_455
H8 C13 3.5323 no 3_556
H8 H4A 3.4847 no 3_555
H8 H5B 3.3356 no 3_555
H8 H12A 3.0554 no 3_556
H8 H12B 3.5249 no 3_556
H8 H13B 2.5908 no 3_556
H8 H8A 3.1811 no 2_545
H9 C12 3.5404 no 3_556
H9 B8 2.8978 no 2_545
H9 B9 2.9908 no 2_545
H9 B12 3.0535 no 2_545
H9 H5B 3.5330 no 3_555
H9 H12A 2.8662 no 3_556
H9 H12B 3.3608 no 3_556
H9 H8A 2.4095 no 2_545
H9 H9A 2.5862 no 2_545
H9 H12 2.7035 no 2_545
H10 C15 3.3853 no .
H10 C16 3.1649 no .
H10 C17 3.2750 no .
H10 C18 3.5675 no .
H10 H16 3.4767 no .
H10 H18 3.2333 no 3_655
H10 H12 3.2728 no 2_545
H3 C14 2.8407 no .
H3 C15 3.3193 no .
H3 C19 3.2874 no .
H3 C20 2.9112 no .
H3 H15 3.5641 no .
H3 H19 3.5095 no .
H3 H20B 2.3692 no .
H3 H20C 3.1547 no .
H4 C12 3.5237 no 4_554
H4 C20 3.3088 no 4_454
H4 H12A 3.0184 no 4_554
H4 H12C 3.1589 no 4_554
H4 H13C 2.8600 no 4_554
H4 H15 3.3032 no 4_454
H4 H20A 2.4536 no 4_454
H4 H20B 3.4145 no 4_454
H4 H11 2.7594 no 4_554
H5 C11 3.5927 no 4_454
H5 C20 3.3308 no 4_454
H5 B7 3.4982 no 4_454
H5 H11B 3.1325 no 4_454
H5 H11C 3.2020 no 4_454
H5 H13A 2.8755 no 4_454
H5 H15 2.9401 no 4_454
H5 H20A 3.2575 no 4_454
H5 H20B 2.6286 no 4_454
H5 H7A 2.5074 no 4_454
H6 C14 2.9386 no 1_455
H6 C19 3.0686 no 1_455
H6 C20 2.8371 no 1_455
H6 H13A 3.5481 no 4_454
H6 H19 3.0095 no 1_455
H6 H20A 2.5010 no 1_455
H6 H20C 2.7204 no 1_455
H7A C5 3.1230 no 4_555
H7A B5 3.4740 no 4_555
H7A H5A 2.8305 no 4_555
H7A H5C 2.5547 no 4_555
H7A H19 2.8076 no 4_455
H7A H20B 3.0991 no .
H7A H5 2.5074 no 4_555
H8A C8 3.3863 no 2_555
H8A C9 3.0094 no 2_555
H8A C13 3.5768 no 4_554
H8A C20 3.4372 no .
H8A H5B 3.4976 no 4_555
H8A H5C 2.9482 no 4_555
H8A H12A 2.8298 no 4_554
H8A H13B 3.1420 no 4_554
H8A H13C 3.0898 no 4_554
H8A H20B 2.8167 no .
H8A H20C 3.1578 no .
H8A H8 3.1811 no 2_555
H8A H9 2.4095 no 2_555
H9A C9 3.5154 no 2_555
H9A C11 3.5129 no 2_555
H9A C12 3.5243 no 4_554
H9A C15 3.4117 no 4_454
H9A H11A 2.6061 no 2_555
H9A H11B 3.4661 no 4_454
H9A H11C 3.5173 no 4_454
H9A H12A 3.0750 no 4_554
H9A H12C 3.2819 no 4_554
H9A H15 2.5111 no 4_454
H9A H16 3.0179 no 2_555
H9A H9 2.5862 no 2_555
H10A C13 3.5654 no 4_454
H10A C16 3.4675 no 2_555
H10A C17 3.5617 no 2_555
H10A H4C 3.4790 no 4_455
H10A H11B 2.6599 no 4_454
H10A H13A 3.1026 no 4_454
H10A H13B 3.1129 no 4_454
H10A H16 2.7953 no 2_555
H10A H17 2.9886 no 2_555
H10A H20A 3.4942 no 1_455
H10A H20C 3.3423 no 1_455
H11 C4 3.5496 no 4_455
H11 C19 3.5681 no 4_455
H11 H4B 3.2550 no 4_455
H11 H4C 2.9589 no 4_455
H11 H19 2.8004 no 4_455
H11 H20A 3.1488 no 1_455
H11 H4 2.7594 no 4_455
H12 C9 3.2024 no 2_555
H12 C10 3.4790 no 2_555
H12 C16 3.4994 no 2_555
H12 C17 3.1903 no 2_555
H12 C18 3.3062 no 4_455
H12 C19 3.5643 no 4_455
H12 H16 3.2337 no 2_555
H12 H17 2.6530 no 2_555
H12 H18 2.5398 no 4_455
H12 H19 3.0695 no 4_455
H12 H9 2.7035 no 2_555
H12 H10 3.2728 no 2_555

loop_
_geom_torsion_atom_site_label_1
_geom_torsion_atom_site_label_2
_geom_torsion_atom_site_label_3
_geom_torsion_atom_site_label_4
_geom_torsion
_geom_torsion_publ_flag
C1 Ta1 C6 C3 0.35(16) no
C1 Ta1 C6 C7 -121.55(13) no
C1 Ta1 C6 C10 122.29(13) no
C6 Ta1 C1 C2 -0.69(13) no
C6 Ta1 C1 B3 -69.75(14) no
C6 Ta1 C1 B6 69.11(14) no
C6 Ta1 C1 B7 -142.30(17) no
C6 Ta1 C1 B11 142.95(17) no
C1 Ta1 C7 C6 53.87(13) no
C1 Ta1 C7 C8 168.55(13) no
C7 Ta1 C1 C2 -28.67(15) no
C7 Ta1 C1 B3 -97.73(15) no
C7 Ta1 C1 B6 41.13(15) no
C7 Ta1 C1 B7 -170.28(16) no
C7 Ta1 C1 B11 114.97(16) no
C1 Ta1 C8 C7 -13.7(2) no
C1 Ta1 C8 C9 101.86(14) no
C8 Ta1 C1 C2 -21.1(2) no
C8 Ta1 C1 B3 -90.18(17) no
C8 Ta1 C1 B6 48.68(19) no
C8 Ta1 C1 B7 -162.74(14) no
C8 Ta1 C1 B11 122.51(16) no
C1 Ta1 C9 C8 -100.91(14) no
C1 Ta1 C9 C10 14.45(19) no
C9 Ta1 C1 C2 19.1(2) no
C9 Ta1 C1 B3 -49.99(19) no
C9 Ta1 C1 B6 88.87(17) no
C9 Ta1 C1 B7 -122.54(16) no
C9 Ta1 C1 B11 162.71(14) no
C1 Ta1 C10 C6 -53.26(13) no
C1 Ta1 C10 C9 -167.99(13) no
C10 Ta1 C1 C2 27.02(15) no
C10 Ta1 C1 B3 -42.04(15) no
C10 Ta1 C1 B6 96.82(15) no
C10 Ta1 C1 B7 -114.59(16) no
C10 Ta1 C1 B11 170.65(16) no
C11 Ta1 C1 C2 106.71(16) no
C11 Ta1 C1 B3 37.64(18) no
C11 Ta1 C1 B6 176.50(14) no
C11 Ta1 C1 B7 -34.91(19) no
C11 Ta1 C1 B11 -109.66(16) no
C12 Ta1 C1 C2 -108.52(16) no
C12 Ta1 C1 B3 -177.58(14) no
C12 Ta1 C1 B6 -38.72(19) no
C12 Ta1 C1 B7 109.87(17) no
C12 Ta1 C1 B11 35.11(19) no
C13 Ta1 C1 C2 179.36(16) no
C13 Ta1 C1 B3 110.30(16) no
C13 Ta1 C1 B6 -110.84(16) no
C13 Ta1 C1 B7 37.75(16) no
C13 Ta1 C1 B11 -37.00(16) no
C6 Ta1 C7 C6 0.00(12) no
C6 Ta1 C7 C8 114.7(3) no
C7 Ta1 C6 C3 121.9(3) no
C7 Ta1 C6 C7 0.00(13) no
C7 Ta1 C6 C10 -116.2(2) no
C6 Ta1 C8 C7 -37.44(12) no
C6 Ta1 C8 C9 78.14(14) no
C8 Ta1 C6 C3 159.6(3) no
C8 Ta1 C6 C7 37.66(12) no
C8 Ta1 C6 C10 -78.50(14) no
C6 Ta1 C9 C8 -78.00(14) no
C6 Ta1 C9 C10 37.35(11) no
C9 Ta1 C6 C3 -159.6(3) no
C9 Ta1 C6 C7 78.47(14) no
C9 Ta1 C6 C10 -37.70(13) no
C6 Ta1 C10 C6 0.00(12) no
C6 Ta1 C10 C9 -114.7(3) no
C10 Ta1 C6 C3 -121.9(3) no
C10 Ta1 C6 C7 116.2(2) no
C10 Ta1 C6 C10 0.00(13) no
C11 Ta1 C6 C3 -109.55(19) no
C11 Ta1 C6 C7 128.55(13) no
C11 Ta1 C6 C10 12.39(16) no
C12 Ta1 C6 C3 110.4(2) no
C12 Ta1 C6 C7 -11.52(17) no
C12 Ta1 C6 C10 -127.68(14) no
C13 Ta1 C6 C3 0.5(4) no
C13 Ta1 C6 C7 -121.4(3) no
C13 Ta1 C6 C10 122.4(3) no
C7 Ta1 C8 C7 0.00(13) no
C7 Ta1 C8 C9 115.6(3) no
C8 Ta1 C7 C6 -114.7(3) no
C8 Ta1 C7 C8 0.00(15) no
C7 Ta1 C9 C8 -37.20(12) no
C7 Ta1 C9 C10 78.15(15) no
C9 Ta1 C7 C6 -77.76(15) no
C9 Ta1 C7 C8 36.92(13) no
C7 Ta1 C10 C6 36.75(12) no
C7 Ta1 C10 C9 -77.99(14) no
C10 Ta1 C7 C6 -36.70(12) no
C10 Ta1 C7 C8 77.98(14) no
C11 Ta1 C7 C6 -69.91(18) no
C11 Ta1 C7 C8 44.77(19) no
C12 Ta1 C7 C6 169.30(16) no
C12 Ta1 C7 C8 -76.02(15) no
C13 Ta1 C7 C6 131.5(2) no
C13 Ta1 C7 C8 -113.8(2) no
C8 Ta1 C9 C8 0.00(14) no
C8 Ta1 C9 C10 115.4(3) no
C9 Ta1 C8 C7 -115.6(3) no
C9 Ta1 C8 C9 0.00(14) no
C8 Ta1 C10 C6 77.72(15) no
C8 Ta1 C10 C9 -37.01(12) no
C10 Ta1 C8 C7 -78.21(15) no
C10 Ta1 C8 C9 37.37(12) no
C11 Ta1 C8 C7 -146.28(14) no
C11 Ta1 C8 C9 -30.70(16) no
C12 Ta1 C8 C7 96.48(16) no
C12 Ta1 C8 C9 -147.94(16) no
C13 Ta1 C8 C7 126.60(18) no
C13 Ta1 C8 C9 -117.8(2) no
C9 Ta1 C10 C6 114.7(3) no
C9 Ta1 C10 C9 0.00(15) no
C10 Ta1 C9 C8 -115.4(3) no
C10 Ta1 C9 C10 0.00(13) no
C11 Ta1 C9 C8 149.03(16) no
C11 Ta1 C9 C10 -95.62(16) no
C12 Ta1 C9 C8 31.67(16) no
C12 Ta1 C9 C10 147.02(14) no
C13 Ta1 C9 C8 117.3(2) no
C13 Ta1 C9 C10 -127.37(19) no
C11 Ta1 C10 C6 -168.45(15) no
C11 Ta1 C10 C9 76.81(14) no
C12 Ta1 C10 C6 71.05(18) no
C12 Ta1 C10 C9 -43.7(2) no
C13 Ta1 C10 C6 -131.3(2) no
C13 Ta1 C10 C9 114.0(3) no
Ta1 C1 C2 C3 1.0(3) no
Ta1 C1 C2 B3 -106.52(15) no
Ta1 C1 C2 B4 -145.14(13) no
Ta1 C1 C2 B5 147.17(13) no
Ta1 C1 C2 B6 108.67(16) no
Ta1 C1 B3 C2 110.40(16) no
Ta1 C1 B3 B4 146.10(14) no
Ta1 C1 B3 B7 -113.45(15) no
Ta1 C1 B3 B8 -151.35(13) no
Ta1 C1 B6 C2 -109.67(16) no
Ta1 C1 B6 B5 -145.31(14) no
Ta1 C1 B6 B10 151.84(14) no
Ta1 C1 B6 B11 114.07(16) no
Ta1 C1 B7 B3 106.83(17) no
Ta1 C1 B7 B8 144.90(14) no
Ta1 C1 B7 B11 -113.14(17) no
Ta1 C1 B7 B12 -151.48(14) no
Ta1 C1 B11 B6 -108.63(17) no
Ta1 C1 B11 B7 111.56(17) no
Ta1 C1 B11 B10 -146.59(14) no
Ta1 C1 B11 B12 149.68(14) no
C2 C1 B3 C2 0.00(10) no
C2 C1 B3 B4 35.69(16) no
C2 C1 B3 B7 136.15(17) no
C2 C1 B3 B8 98.24(19) no
B3 C1 C2 C3 107.6(2) no
B3 C1 C2 B3 0.00(12) no
B3 C1 C2 B4 -38.62(17) no
B3 C1 C2 B5 -106.3(2) no
B3 C1 C2 B6 -144.82(18) no
C2 C1 B6 C2 0.00(10) no
C2 C1 B6 B5 -35.64(16) no
C2 C1 B6 B10 -98.50(19) no
C2 C1 B6 B11 -136.27(17) no
B6 C1 C2 C3 -107.6(2) no
B6 C1 C2 B3 144.82(18) no
B6 C1 C2 B4 106.2(2) no
B6 C1 C2 B5 38.50(17) no
B6 C1 C2 B6 -0.00(12) no
C2 C1 B7 B3 -38.84(15) no
C2 C1 B7 B8 -0.8(3) no
C2 C1 B7 B11 101.19(17) no
C2 C1 B7 B12 62.9(3) no
B7 C1 C2 C3 147.47(18) no
B7 C1 C2 B3 39.91(16) no
B7 C1 C2 B4 1.3(3) no
B7 C1 C2 B5 -66.4(3) no
B7 C1 C2 B6 -104.91(18) no
C2 C1 B11 B6 38.77(15) no
C2 C1 B11 B7 -101.04(17) no
C2 C1 B11 B10 0.8(3) no
C2 C1 B11 B12 -62.9(2) no
B11 C1 C2 C3 -147.46(18) no
B11 C1 C2 B3 104.98(18) no
B11 C1 C2 B4 66.4(2) no
B11 C1 C2 B5 -1.3(3) no
B11 C1 C2 B6 -39.84(15) no
B3 C1 B6 C2 31.97(17) no
B3 C1 B6 B5 -3.7(3) no
B3 C1 B6 B10 -66.5(3) no
B3 C1 B6 B11 -104.30(19) no
B6 C1 B3 C2 -31.98(17) no
B6 C1 B3 B4 3.7(3) no
B6 C1 B3 B7 104.17(19) no
B6 C1 B3 B8 66.3(3) no
B3 C1 B7 B3 0.00(12) no
B3 C1 B7 B8 38.07(17) no
B3 C1 B7 B11 140.03(18) no
B3 C1 B7 B12 101.7(2) no
B7 C1 B3 C2 -136.15(18) no
B7 C1 B3 B4 -100.5(2) no
B7 C1 B3 B7 0.00(12) no
B7 C1 B3 B8 -37.91(17) no
B3 C1 B11 B6 102.29(19) no
B3 C1 B11 B7 -37.52(17) no
B3 C1 B11 B10 64.3(3) no
B3 C1 B11 B12 0.6(3) no
B11 C1 B3 C2 -98.73(19) no
B11 C1 B3 B4 -63.0(3) no
B11 C1 B3 B7 37.42(17) no
B11 C1 B3 B8 -0.5(3) no
B6 C1 B7 B3 -102.33(19) no
B6 C1 B7 B8 -64.3(3) no
B6 C1 B7 B11 37.69(17) no
B6 C1 B7 B12 -0.6(3) no
B7 C1 B6 C2 98.68(19) no
B7 C1 B6 B5 63.0(3) no
B7 C1 B6 B10 0.2(3) no
B7 C1 B6 B11 -37.58(17) no
B6 C1 B11 B6 0.00(12) no
B6 C1 B11 B7 -139.81(18) no
B6 C1 B11 B10 -37.96(17) no
B6 C1 B11 B12 -101.7(2) no
B11 C1 B6 C2 136.27(19) no
B11 C1 B6 B5 100.6(2) no
B11 C1 B6 B10 37.77(17) no
B11 C1 B6 B11 0.00(12) no
B7 C1 B11 B6 139.81(18) no
B7 C1 B11 B7 0.00(12) no
B7 C1 B11 B10 101.9(2) no
B7 C1 B11 B12 38.12(17) no
B11 C1 B7 B3 -140.03(18) no
B11 C1 B7 B8 -102.0(2) no
B11 C1 B7 B11 0.00(12) no
B11 C1 B7 B12 -38.33(17) no
C1 C2 C3 C4 -121.1(2) no
C1 C2 C3 C5 120.0(2) no
C1 C2 C3 C6 -0.7(3) no
C1 C2 B3 C1 0.00(10) no
C1 C2 B3 B4 -139.24(17) no
C1 C2 B3 B7 -38.28(16) no
C1 C2 B3 B8 -100.73(19) no
C1 C2 B4 B3 37.41(15) no
C1 C2 B4 B5 -103.46(18) no
C1 C2 B4 B8 -1.2(3) no
C1 C2 B4 B9 -64.3(3) no
C1 C2 B5 B4 103.67(18) no
C1 C2 B5 B6 -37.36(15) no
C1 C2 B5 B9 64.5(3) no
C1 C2 B5 B10 1.3(3) no
C1 C2 B6 C1 0.00(10) no
C1 C2 B6 B5 139.24(17) no
C1 C2 B6 B10 100.76(19) no
C1 C2 B6 B11 38.22(16) no
C3 C2 B3 C1 -105.3(2) no
C3 C2 B3 B4 115.5(3) no
C3 C2 B3 B7 -143.5(2) no
C3 C2 B3 B8 154.01(19) no
B3 C2 C3 C4 -53.3(3) no
B3 C2 C3 C5 -172.18(19) no
B3 C2 C3 C6 67.1(3) no
C3 C2 B4 B3 -105.7(3) no
C3 C2 B4 B5 113.5(3) no
C3 C2 B4 B8 -144.3(2) no
C3 C2 B4 B9 152.6(2) no
B4 C2 C3 C4 20.6(3) no
B4 C2 C3 C5 -98.3(3) no
B4 C2 C3 C6 141.0(2) no
C3 C2 B5 B4 -113.4(3) no
C3 C2 B5 B6 105.6(3) no
C3 C2 B5 B9 -152.5(2) no
C3 C2 B5 B10 144.3(2) no
B5 C2 C3 C4 97.3(3) no
B5 C2 C3 C5 -21.6(3) no
B5 C2 C3 C6 -142.2(2) no
C3 C2 B6 C1 105.2(2) no
C3 C2 B6 B5 -115.5(2) no
C3 C2 B6 B10 -154.00(19) no
C3 C2 B6 B11 143.46(19) no
B6 C2 C3 C4 171.04(18) no
B6 C2 C3 C5 52.2(3) no
B6 C2 C3 C6 -68.5(3) no
B3 C2 B4 B3 -0.00(12) no
B3 C2 B4 B5 -140.87(18) no
B3 C2 B4 B8 -38.66(17) no
B3 C2 B4 B9 -101.7(2) no
B4 C2 B3 C1 139.24(19) no
B4 C2 B3 B4 0.00(12) no
B4 C2 B3 B7 101.0(2) no
B4 C2 B3 B8 38.51(17) no
B3 C2 B5 B4 38.00(18) no
B3 C2 B5 B6 -103.0(2) no
B3 C2 B5 B9 -1.2(3) no
B3 C2 B5 B10 -64.4(3) no
B5 C2 B3 C1 101.4(2) no
B5 C2 B3 B4 -37.82(18) no
B5 C2 B3 B7 63.1(3) no
B5 C2 B3 B8 0.7(3) no
B3 C2 B6 C1 -32.53(18) no
B3 C2 B6 B5 106.7(2) no
B3 C2 B6 B10 68.2(3) no
B3 C2 B6 B11 5.7(3) no
B6 C2 B3 C1 32.53(18) no
B6 C2 B3 B4 -106.7(2) no
B6 C2 B3 B7 -5.8(3) no
B6 C2 B3 B8 -68.2(3) no
B4 C2 B5 B4 0.00(12) no
B4 C2 B5 B6 -141.03(18) no
B4 C2 B5 B9 -39.19(17) no
B4 C2 B5 B10 -102.4(2) no
B5 C2 B4 B3 140.87(18) no
B5 C2 B4 B5 0.00(12) no
B5 C2 B4 B8 102.2(2) no
B5 C2 B4 B9 39.14(17) no
B4 C2 B6 C1 -101.60(19) no
B4 C2 B6 B5 37.65(17) no
B4 C2 B6 B10 -0.8(3) no
B4 C2 B6 B11 -63.4(3) no
B6 C2 B4 B3 103.11(19) no
B6 C2 B4 B5 -37.76(17) no
B6 C2 B4 B8 64.5(3) no
B6 C2 B4 B9 1.4(3) no
B5 C2 B6 C1 -139.24(18) no
B5 C2 B6 B5 0.00(12) no
B5 C2 B6 B10 -38.49(17) no
B5 C2 B6 B11 -101.0(2) no
B6 C2 B5 B4 141.03(18) no
B6 C2 B5 B6 0.00(12) no
B6 C2 B5 B9 101.8(2) no
B6 C2 B5 B10 38.64(17) no
C2 C3 C6 Ta1 0.1(3) no
C2 C3 C6 C7 91.7(3) no
C2 C3 C6 C10 -91.4(3) no
C4 C3 C6 Ta1 121.9(3) no
C4 C3 C6 C7 -146.5(3) no
C4 C3 C6 C10 30.4(4) no
C5 C3 C6 Ta1 -122.1(3) no
C5 C3 C6 C7 -30.5(4) no
C5 C3 C6 C10 146.5(3) no
Ta1 C6 C7 Ta1 0.0 no
Ta1 C6 C7 C8 -66.53(16) no
Ta1 C6 C10 Ta1 0.0 no
Ta1 C6 C10 C9 66.51(17) no
C3 C6 C7 Ta1 -119.7(3) no
C3 C6 C7 C8 173.8(3) no
C3 C6 C10 Ta1 119.6(3) no
C3 C6 C10 C9 -173.9(3) no
C7 C6 C10 Ta1 -63.0(2) no
C7 C6 C10 C9 3.5(3) no
C10 C6 C7 Ta1 62.9(2) no
C10 C6 C7 C8 -3.6(3) no
Ta1 C7 C8 Ta1 0.0 no
Ta1 C7 C8 C9 -65.27(18) no
C6 C7 C8 Ta1 67.6(2) no
C6 C7 C8 C9 2.3(4) no
Ta1 C8 C9 Ta1 0.0 no
Ta1 C8 C9 C10 -65.26(18) no
C7 C8 C9 Ta1 65.1(3) no
C7 C8 C9 C10 -0.2(4) no
Ta1 C9 C10 Ta1 0.0 no
Ta1 C9 C10 C6 -67.72(17) no
C8 C9 C10 Ta1 65.6(3) no
C8 C9 C10 C6 -2.1(4) no
C15 C14 C19 C18 -0.5(4) no
C19 C14 C15 C16 -0.1(5) no
C20 C14 C15 C16 -179.9(3) no
C20 C14 C19 C18 179.2(3) no
C14 C15 C16 C17 0.8(5) no
C15 C16 C17 C18 -0.9(5) no
C16 C17 C18 C19 0.3(5) no
C17 C18 C19 C14 0.4(5) no
C1 B3 B4 C2 -36.51(16) no
C1 B3 B4 B5 -2.3(3) no
C1 B3 B4 B8 99.3(2) no
C1 B3 B4 B9 60.9(3) no
C1 B3 B7 C1 0.00(10) no
C1 B3 B7 B8 -137.09(18) no
C1 B3 B7 B11 -35.41(16) no
C1 B3 B7 B12 -99.2(2) no
C1 B3 B8 B4 -100.95(18) no
C1 B3 B8 B7 37.54(15) no
C1 B3 B8 B9 -62.8(3) no
C1 B3 B8 B12 0.2(3) no
C2 B3 B4 C2 0.00(10) no
C2 B3 B4 B5 34.26(16) no
C2 B3 B4 B8 135.77(19) no
C2 B3 B4 B9 97.4(2) no
C2 B3 B7 C1 38.87(16) no
C2 B3 B7 B8 -98.21(19) no
C2 B3 B7 B11 3.5(3) no
C2 B3 B7 B12 -60.3(3) no
C2 B3 B8 B4 -37.99(16) no
C2 B3 B8 B7 100.50(19) no
C2 B3 B8 B9 0.1(3) no
C2 B3 B8 B12 63.1(3) no
B4 B3 B7 C1 100.3(2) no
B4 B3 B7 B8 -36.83(17) no
B4 B3 B7 B11 64.8(3) no
B4 B3 B7 B12 1.1(3) no
B7 B3 B4 C2 -98.8(2) no
B7 B3 B4 B5 -64.5(3) no
B7 B3 B4 B8 36.98(17) no
B7 B3 B4 B9 -1.4(3) no
B4 B3 B8 B4 0.00(12) no
B4 B3 B8 B7 138.49(19) no
B4 B3 B8 B9 38.10(18) no
B4 B3 B8 B12 101.1(2) no
B8 B3 B4 C2 -135.8(2) no
B8 B3 B4 B5 -101.5(2) no
B8 B3 B4 B8 0.00(12) no
B8 B3 B4 B9 -38.38(18) no
B7 B3 B8 B4 -138.49(19) no
B7 B3 B8 B7 0.00(12) no
B7 B3 B8 B9 -100.4(2) no
B7 B3 B8 B12 -37.36(17) no
B8 B3 B7 C1 137.09(19) no
B8 B3 B7 B8 0.00(12) no
B8 B3 B7 B11 101.7(2) no
B8 B3 B7 B12 37.91(17) no
C2 B4 B5 C2 0.00(10) no
C2 B4 B5 B6 34.30(16) no
C2 B4 B5 B9 135.30(18) no
C2 B4 B5 B10 97.6(2) no
C2 B4 B8 B3 38.08(16) no
C2 B4 B8 B7 0.7(3) no
C2 B4 B8 B9 -99.17(19) no
C2 B4 B8 B12 -62.6(3) no
C2 B4 B9 B5 -38.47(15) no
C2 B4 B9 B8 99.24(19) no
C2 B4 B9 B10 -1.3(3) no
C2 B4 B9 B12 62.4(3) no
B3 B4 B5 C2 -34.24(17) no
B3 B4 B5 B6 0.1(3) no
B3 B4 B5 B9 101.1(2) no
B3 B4 B5 B10 63.4(3) no
B3 B4 B8 B3 0.00(11) no
B3 B4 B8 B7 -37.33(18) no
B3 B4 B8 B9 -137.25(19) no
B3 B4 B8 B12 -100.6(2) no
B3 B4 B9 B5 -99.7(2) no
B3 B4 B9 B8 38.00(17) no
B3 B4 B9 B10 -62.6(3) no
B3 B4 B9 B12 1.2(3) no
B5 B4 B8 B3 99.4(2) no
B5 B4 B8 B7 62.1(3) no
B5 B4 B8 B9 -37.81(17) no
B5 B4 B8 B12 -1.2(3) no
B8 B4 B5 C2 -97.2(2) no
B8 B4 B5 B6 -62.9(3) no
B8 B4 B5 B9 38.09(17) no
B8 B4 B5 B10 0.4(3) no
B5 B4 B9 B5 -0.00(12) no
B5 B4 B9 B8 137.7(2) no
B5 B4 B9 B10 37.12(18) no
B5 B4 B9 B12 100.9(2) no
B9 B4 B5 C2 -135.3(2) no
B9 B4 B5 B6 -101.0(2) no
B9 B4 B5 B9 0.00(12) no
B9 B4 B5 B10 -37.66(18) no
B8 B4 B9 B5 -137.7(2) no
B8 B4 B9 B8 0.00(12) no
B8 B4 B9 B10 -100.6(2) no
B8 B4 B9 B12 -36.81(18) no
B9 B4 B8 B3 137.2(2) no
B9 B4 B8 B7 99.9(2) no
B9 B4 B8 B9 0.00(12) no
B9 B4 B8 B12 36.61(18) no
C2 B5 B6 C1 36.49(17) no
C2 B5 B6 C2 0.00(10) no
C2 B5 B6 B10 136.03(18) no
C2 B5 B6 B11 98.81(19) no
C2 B5 B9 B4 38.65(16) no
C2 B5 B9 B8 1.2(3) no
C2 B5 B9 B10 -99.67(19) no
C2 B5 B9 B12 -62.3(3) no
C2 B5 B10 B6 -38.09(16) no
C2 B5 B10 B9 99.18(19) no
C2 B5 B10 B11 -0.7(3) no
C2 B5 B10 B12 62.3(3) no
B4 B5 B6 C1 2.2(3) no
B4 B5 B6 C2 -34.34(17) no
B4 B5 B6 B10 101.7(2) no
B4 B5 B6 B11 64.5(3) no
B4 B5 B9 B4 0.00(12) no
B4 B5 B9 B8 -37.46(18) no
B4 B5 B9 B10 -138.32(19) no
B4 B5 B9 B12 -100.9(2) no
B4 B5 B10 B6 -99.9(2) no
B4 B5 B10 B9 37.37(17) no
B4 B5 B10 B11 -62.5(3) no
B4 B5 B10 B12 0.5(3) no
B6 B5 B9 B4 100.2(2) no
B6 B5 B9 B8 62.7(3) no
B6 B5 B9 B10 -38.11(17) no
B6 B5 B9 B12 -0.7(3) no
B9 B5 B6 C1 -61.1(3) no
B9 B5 B6 C2 -97.6(2) no
B9 B5 B6 B10 38.42(17) no
B9 B5 B6 B11 1.2(3) no
B6 B5 B10 B6 0.00(11) no
B6 B5 B10 B9 137.26(19) no
B6 B5 B10 B11 37.34(17) no
B6 B5 B10 B12 100.4(2) no
B10 B5 B6 C1 -99.5(2) no
B10 B5 B6 C2 -136.03(19) no
B10 B5 B6 B10 0.00(12) no
B10 B5 B6 B11 -37.22(18) no
B9 B5 B10 B6 -137.26(19) no
B9 B5 B10 B9 0.00(12) no
B9 B5 B10 B11 -99.9(2) no
B9 B5 B10 B12 -36.87(18) no
B10 B5 B9 B4 138.32(19) no
B10 B5 B9 B8 100.9(2) no
B10 B5 B9 B10 0.00(12) no
B10 B5 B9 B12 37.42(18) no
C1 B6 B10 B5 100.85(19) no
C1 B6 B10 B9 63.0(3) no
C1 B6 B10 B11 -37.41(16) no
C1 B6 B10 B12 0.3(3) no
C1 B6 B11 C1 0.00(10) no
C1 B6 B11 B7 35.52(16) no
C1 B6 B11 B10 137.31(18) no
C1 B6 B11 B12 98.9(2) no
C2 B6 B10 B5 37.82(15) no
C2 B6 B10 B9 -0.1(3) no
C2 B6 B10 B11 -100.44(18) no
C2 B6 B10 B12 -62.7(3) no
C2 B6 B11 C1 -38.79(16) no
C2 B6 B11 B7 -3.3(3) no
C2 B6 B11 B10 98.52(19) no
C2 B6 B11 B12 60.1(3) no
B5 B6 B10 B5 0.00(12) no
B5 B6 B10 B9 -37.89(17) no
B5 B6 B10 B11 -138.25(19) no
B5 B6 B10 B12 -100.5(2) no
B5 B6 B11 C1 -100.1(2) no
B5 B6 B11 B7 -64.6(3) no
B5 B6 B11 B10 37.17(17) no
B5 B6 B11 B12 -1.3(3) no
B10 B6 B11 C1 -137.3(2) no
B10 B6 B11 B7 -101.8(2) no
B10 B6 B11 B10 0.00(12) no
B10 B6 B11 B12 -38.43(18) no
B11 B6 B10 B5 138.25(19) no
B11 B6 B10 B9 100.4(2) no
B11 B6 B10 B11 0.00(12) no
B11 B6 B10 B12 37.74(17) no
C1 B7 B8 B3 -37.63(16) no
C1 B7 B8 B4 0.0(3) no
C1 B7 B8 B9 63.3(3) no
C1 B7 B8 B12 100.36(19) no
C1 B7 B11 C1 0.00(10) no
C1 B7 B11 B6 -35.48(16) no
C1 B7 B11 B10 -99.1(2) no
C1 B7 B11 B12 -136.93(18) no
C1 B7 B12 B8 -100.09(19) no
C1 B7 B12 B9 -62.7(3) no
C1 B7 B12 B10 0.8(3) no
C1 B7 B12 B11 37.86(16) no
B3 B7 B8 B3 0.00(11) no
B3 B7 B8 B4 37.64(17) no
B3 B7 B8 B9 101.0(2) no
B3 B7 B8 B12 137.99(19) no
B3 B7 B11 C1 35.36(17) no
B3 B7 B11 B6 -0.1(3) no
B3 B7 B11 B10 -63.7(3) no
B3 B7 B11 B12 -101.6(2) no
B3 B7 B12 B8 -37.70(17) no
B3 B7 B12 B9 -0.3(3) no
B3 B7 B12 B10 63.2(3) no
B3 B7 B12 B11 100.2(2) no
B8 B7 B11 C1 98.9(2) no
B8 B7 B11 B6 63.5(3) no
B8 B7 B11 B10 -0.2(3) no
B8 B7 B11 B12 -37.98(17) no
B11 B7 B8 B3 -100.1(2) no
B11 B7 B8 B4 -62.5(3) no
B11 B7 B8 B9 0.8(3) no
B11 B7 B8 B12 37.86(17) no
B8 B7 B12 B8 0.00(12) no
B8 B7 B12 B9 37.36(18) no
B8 B7 B12 B10 100.9(2) no
B8 B7 B12 B11 137.95(19) no
B12 B7 B8 B3 -137.99(19) no
B12 B7 B8 B4 -100.3(2) no
B12 B7 B8 B9 -37.01(18) no
B12 B7 B8 B12 0.00(12) no
B11 B7 B12 B8 -137.95(19) no
B11 B7 B12 B9 -100.6(2) no
B11 B7 B12 B10 -37.04(18) no
B11 B7 B12 B11 0.00(12) no
B12 B7 B11 C1 136.9(2) no
B12 B7 B11 B6 101.4(2) no
B12 B7 B11 B10 37.82(18) no
B12 B7 B11 B12 0.00(12) no
B3 B8 B9 B4 -38.50(17) no
B3 B8 B9 B5 -0.8(3) no
B3 B8 B9 B10 62.2(3) no
B3 B8 B9 B12 100.4(2) no
B3 B8 B12 B7 37.49(17) no
B3 B8 B12 B9 -100.9(2) no
B3 B8 B12 B10 -62.7(3) no
B3 B8 B12 B11 0.2(3) no
B4 B8 B9 B4 0.00(12) no
B4 B8 B9 B5 37.69(18) no
B4 B8 B9 B10 100.7(2) no
B4 B8 B9 B12 138.9(2) no
B4 B8 B12 B7 101.7(2) no
B4 B8 B12 B9 -36.68(17) no
B4 B8 B12 B10 1.5(3) no
B4 B8 B12 B11 64.3(3) no
B7 B8 B9 B4 -101.9(2) no
B7 B8 B9 B5 -64.2(3) no
B7 B8 B9 B10 -1.2(3) no
B7 B8 B9 B12 37.04(17) no
B7 B8 B12 B7 0.00(12) no
B7 B8 B12 B9 -138.34(19) no
B7 B8 B12 B10 -100.1(2) no
B7 B8 B12 B11 -37.32(17) no
B9 B8 B12 B7 138.3(2) no
B9 B8 B12 B9 0.00(12) no
B9 B8 B12 B10 38.20(18) no
B9 B8 B12 B11 101.0(2) no
B12 B8 B9 B4 -138.9(2) no
B12 B8 B9 B5 -101.2(3) no
B12 B8 B9 B10 -38.23(18) no
B12 B8 B9 B12 0.00(12) no
B4 B9 B10 B5 -37.28(17) no
B4 B9 B10 B6 0.9(3) no
B4 B9 B10 B11 64.0(3) no
B4 B9 B10 B12 101.1(2) no
B4 B9 B12 B7 -0.5(3) no
B4 B9 B12 B8 36.59(18) no
B4 B9 B12 B10 -100.7(2) no
B4 B9 B12 B11 -63.7(3) no
B5 B9 B10 B5 0.00(12) no
B5 B9 B10 B6 38.17(18) no
B5 B9 B10 B11 101.3(2) no
B5 B9 B10 B12 138.3(2) no
B5 B9 B12 B7 63.0(3) no
B5 B9 B12 B8 100.2(2) no
B5 B9 B12 B10 -37.16(18) no
B5 B9 B12 B11 -0.1(3) no
B8 B9 B10 B5 -100.2(2) no
B8 B9 B10 B6 -62.0(3) no
B8 B9 B10 B11 1.1(3) no
B8 B9 B10 B12 38.13(17) no
B8 B9 B12 B7 -37.11(18) no
B8 B9 B12 B8 0.00(12) no
B8 B9 B12 B10 -137.31(19) no
B8 B9 B12 B11 -100.2(2) no
B10 B9 B12 B7 100.2(2) no
B10 B9 B12 B8 137.31(19) no
B10 B9 B12 B10 -0.00(12) no
B10 B9 B12 B11 37.07(18) no
B12 B9 B10 B5 -138.3(2) no
B12 B9 B10 B6 -100.2(2) no
B12 B9 B10 B11 -37.03(18) no
B12 B9 B10 B12 0.00(12) no
B5 B10 B11 C1 -0.0(3) no
B5 B10 B11 B6 -37.50(17) no
B5 B10 B11 B7 62.4(3) no
B5 B10 B11 B12 99.9(2) no
B5 B10 B12 B7 -64.2(3) no
B5 B10 B12 B8 -1.2(3) no
B5 B10 B12 B9 36.96(17) no
B5 B10 B12 B11 -101.3(2) no
B6 B10 B11 C1 37.47(17) no
B6 B10 B11 B6 0.00(12) no
B6 B10 B11 B7 99.9(2) no
B6 B10 B11 B12 137.42(19) no
B6 B10 B12 B7 -0.7(3) no
B6 B10 B12 B8 62.2(3) no
B6 B10 B12 B9 100.5(2) no
B6 B10 B12 B11 -37.83(17) no
B9 B10 B11 C1 -63.0(3) no
B9 B10 B11 B6 -100.5(2) no
B9 B10 B11 B7 -0.6(3) no
B9 B10 B11 B12 36.92(17) no
B9 B10 B12 B7 -101.2(2) no
B9 B10 B12 B8 -38.21(18) no
B9 B10 B12 B9 0.00(12) no
B9 B10 B12 B11 -138.3(2) no
B11 B10 B12 B7 37.11(18) no
B11 B10 B12 B8 100.1(2) no
B11 B10 B12 B9 138.3(2) no
B11 B10 B12 B11 0.00(12) no
B12 B10 B11 C1 -100.0(2) no
B12 B10 B11 B6 -137.4(2) no
B12 B10 B11 B7 -37.49(18) no
B12 B10 B11 B12 0.00(12) no
C1 B11 B12 B7 -37.76(15) no
C1 B11 B12 B8 -0.5(3) no
C1 B11 B12 B9 63.1(3) no
C1 B11 B12 B10 100.45(19) no
B6 B11 B12 B7 -100.0(2) no
B6 B11 B12 B8 -62.7(3) no
B6 B11 B12 B9 0.8(3) no
B6 B11 B12 B10 38.20(17) no
B7 B11 B12 B7 0.00(12) no
B7 B11 B12 B8 37.30(17) no
B7 B11 B12 B9 100.8(2) no
B7 B11 B12 B10 138.2(2) no
B10 B11 B12 B7 -138.2(2) no
B10 B11 B12 B8 -100.9(2) no
B10 B11 B12 B9 -37.36(18) no
B10 B11 B12 B10 0.00(12) no
